data_4335152
loop_
_publ_author_name
'Chhatra B. Khadka'
'Bahareh Khalili Najafabadi'
'Mahdi Hesari'
'Mark S. Workentin'
'John F. Corrigan'

_publ_contact_author_address
;Dept of Chemistry
The University of Western Ontario
London ON
N6A 5B7
;
_publ_contact_author_email corrigan@uwo.ca
_publ_contact_author_name 'John Corrigan'
_publ_contact_author_phone '519 661 2111'
_publ_section_title
;
 Copper Chalcogenide Clusters Stabilized with Ferrocene-Based Diphosphine
 Ligands
;
_journal_name_full 'Inorganic Chemistry'
_journal_page_first 6798
_journal_page_last 6805
_journal_paper_doi 10.1021/ic3021854
_journal_volume 52
_journal_year 2013
_chemical_formula_moiety 'C102 H84 Cu8 Fe3 P6 Se4, 6(C H2 Cl2)'
_chemical_formula_sum 'C108 H96 Cl12 Cu8 Fe3 P6 Se4'
_chemical_formula_weight 2996.78
_chemical_name_systematic
; 
 ? 
;
_space_group_IT_number 14
_symmetry_cell_setting monoclinic
_symmetry_space_group_name_Hall '-P 2yn'
_symmetry_space_group_name_H-M 'P 1 21/n 1'
_atom_sites_solution_hydrogens geom
_atom_sites_solution_primary direct
_atom_sites_solution_secondary difmap
_audit_creation_method SHELXL-97
_cell_angle_alpha 90.00
_cell_angle_beta 98.220(2)
_cell_angle_gamma 90.00
_cell_formula_units_Z 4
_cell_length_a 16.7936(11)
_cell_length_b 22.2859(15)
_cell_length_c 30.1023(19)
_cell_measurement_reflns_used 345118
_cell_measurement_temperature 150(2)
_cell_measurement_theta_max 22.96
_cell_measurement_theta_min 2.20
_cell_volume 11150.4(13)
_computing_cell_refinement 'Bruker SAINT'
_computing_data_collection 'Bruker APEX2'
_computing_data_reduction 'Bruker SAINT'
_computing_molecular_graphics 'SHELXTL/PC (Sheldrick, 2001)'
_computing_publication_material 'SHELXTL '
_computing_structure_refinement 'SHELXL-97 (Sheldrick, 2008)'
_computing_structure_solution 'SHELXS-97 (Sheldrick, 2008)'
_diffrn_ambient_temperature 150(2)
_diffrn_measured_fraction_theta_full 0.999
_diffrn_measured_fraction_theta_max 0.999
_diffrn_measurement_device_type 'Nonius Kappa-CCD'
_diffrn_measurement_method '\f scans, and \w scans with \k offsets'
_diffrn_radiation_monochromator graphite
_diffrn_radiation_source 'fine-focus sealed tube'
_diffrn_radiation_type MoK\a
_diffrn_radiation_wavelength 0.71073
_diffrn_reflns_av_R_equivalents 0.0954
_diffrn_reflns_av_sigmaI/netI 0.0421
_diffrn_reflns_limit_h_max 20
_diffrn_reflns_limit_h_min -20
_diffrn_reflns_limit_k_max 27
_diffrn_reflns_limit_k_min -27
_diffrn_reflns_limit_l_max 36
_diffrn_reflns_limit_l_min -36
_diffrn_reflns_number 339794
_diffrn_reflns_theta_full 25.84
_diffrn_reflns_theta_max 25.84
_diffrn_reflns_theta_min 1.49
_exptl_absorpt_coefficient_mu 3.596
_exptl_absorpt_correction_T_max 0.806
_exptl_absorpt_correction_T_min 0.602
_exptl_absorpt_correction_type multi-scan
_exptl_absorpt_process_details 'DENZO-SMN (Otwinowski & Minor, 1997)'
_exptl_crystal_colour orange
_exptl_crystal_density_diffrn 1.785
_exptl_crystal_description Plates
_exptl_crystal_F_000 5936
_exptl_crystal_size_max 0.18
_exptl_crystal_size_mid 0.12
_exptl_crystal_size_min 0.06
_refine_diff_density_max 2.046
_refine_diff_density_min -1.487
_refine_diff_density_rms 0.134
_refine_ls_extinction_method none
_refine_ls_goodness_of_fit_ref 1.097
_refine_ls_hydrogen_treatment constr
_refine_ls_matrix_type full
_refine_ls_number_parameters 1270
_refine_ls_number_reflns 21522
_refine_ls_number_restraints 0
_refine_ls_restrained_S_all 1.097
_refine_ls_R_factor_all 0.0803
_refine_ls_R_factor_gt 0.0485
_refine_ls_shift/su_max 0.001
_refine_ls_shift/su_mean 0.000
_refine_ls_structure_factor_coef Fsqd
_refine_ls_weighting_details 'calc w=1/[\s^2^(Fo^2^)+(0.0387P)^2^+75.9369P] where P=(Fo^2^+2Fc^2^)/3'
_refine_ls_weighting_scheme calc
_refine_ls_wR_factor_gt 0.1108
_refine_ls_wR_factor_ref 0.1253
_reflns_number_gt 15758
_reflns_number_total 21522
_reflns_threshold_expression >2sigma(I)
_cod_data_source_file ic3021854_si_002_2.cif
_cod_data_source_block b12027
_cod_original_sg_symbol_Hall '-P 2yn '
_cod_original_sg_symbol_H-M 'P 21/n '
_cod_database_code 4335152

loop_
_symmetry_equiv_pos_as_xyz
'x, y, z'
'-x+1/2, y+1/2, -z+1/2'
'-x, -y, -z'
'x-1/2, -y-1/2, z-1/2'

loop_
_atom_site_label
_atom_site_type_symbol
_atom_site_fract_x
_atom_site_fract_y
_atom_site_fract_z
_atom_site_U_iso_or_equiv
_atom_site_adp_type
_atom_site_occupancy
_atom_site_symmetry_multiplicity
_atom_site_calc_flag
_atom_site_refinement_flags
Cu1 Cu -0.11923(4) 0.23361(3) 0.68841(2) 0.02159(16) Uani 1 1 d .
Cu2 Cu -0.11041(4) 0.17996(3) 0.59705(3) 0.02405(17) Uani 1 1 d .
Cu3 Cu 0.12049(4) 0.24377(3) 0.62525(2) 0.02238(16) Uani 1 1 d .
Cu4 Cu -0.02840(5) 0.26404(3) 0.56851(2) 0.02255(16) Uani 1 1 d .
Cu5 Cu 0.12785(4) 0.22096(3) 0.71965(3) 0.02516(17) Uani 1 1 d .
Cu6 Cu 0.01685(4) 0.28908(3) 0.73548(2) 0.02325(17) Uani 1 1 d .
Cu7 Cu 0.01322(5) 0.17671(3) 0.66103(2) 0.02352(17) Uani 1 1 d .
Cu8 Cu -0.01217(4) 0.30419(3) 0.64938(2) 0.02321(17) Uani 1 1 d .
Se1 Se -0.13895(4) 0.28310(3) 0.61557(2) 0.02195(13) Uani 1 1 d .
Se2 Se -0.00844(4) 0.18268(3) 0.73381(2) 0.02183(13) Uani 1 1 d .
Se3 Se 0.11680(4) 0.31809(3) 0.68276(2) 0.02379(14) Uani 1 1 d .
Se4 Se 0.03275(4) 0.16654(3) 0.58777(2) 0.02087(13) Uani 1 1 d .
Fe1 Fe -0.32311(5) 0.12387(4) 0.65504(3) 0.01984(18) Uani 1 1 d .
Fe2 Fe 0.18482(5) 0.31208(4) 0.50343(3) 0.02287(19) Uani 1 1 d .
Fe3 Fe 0.18604(5) 0.30509(4) 0.84875(3) 0.02210(19) Uani 1 1 d .
P1 P -0.23508(9) 0.23723(7) 0.72115(5) 0.0197(3) Uani 1 1 d .
P2 P -0.20215(10) 0.11139(7) 0.57381(5) 0.0217(3) Uani 1 1 d .
P3 P 0.24175(10) 0.23600(7) 0.59948(5) 0.0217(3) Uani 1 1 d .
P4 P -0.01711(10) 0.31139(7) 0.50501(5) 0.0206(3) Uani 1 1 d .
P5 P 0.22469(9) 0.19131(7) 0.77292(5) 0.0228(3) Uani 1 1 d .
P6 P 0.01469(9) 0.35716(7) 0.78801(5) 0.0200(3) Uani 1 1 d .
C1 C -0.3199(4) 0.2066(3) 0.68442(19) 0.0205(12) Uani 1 1 d .
C2 C -0.3852(4) 0.1714(3) 0.6963(2) 0.0239(13) Uani 1 1 d .
H2A H -0.3934 0.1597 0.7274 0.029 Uiso 1 1 calc R
C3 C -0.4366(4) 0.1561(3) 0.6558(2) 0.0281(14) Uani 1 1 d .
H3A H -0.4868 0.1315 0.6537 0.034 Uiso 1 1 calc R
C4 C -0.4037(4) 0.1814(3) 0.6192(2) 0.0263(14) Uani 1 1 d .
H4A H -0.4263 0.1774 0.5868 0.032 Uiso 1 1 calc R
C5 C -0.3319(4) 0.2117(3) 0.6365(2) 0.0226(13) Uani 1 1 d .
H5A H -0.2955 0.2331 0.6183 0.027 Uiso 1 1 calc R
C6 C -0.3190(4) 0.0468(3) 0.6190(2) 0.0258(14) Uani 1 1 d .
H6A H -0.3569 0.0354 0.5916 0.031 Uiso 1 1 calc R
C7 C -0.2461(4) 0.0798(3) 0.6197(2) 0.0220(13) Uani 1 1 d .
C8 C -0.2110(4) 0.0857(3) 0.6656(2) 0.0235(13) Uani 1 1 d .
H8A H -0.1596 0.1070 0.6768 0.028 Uiso 1 1 calc R
C9 C -0.2622(4) 0.0575(3) 0.6927(2) 0.0270(14) Uani 1 1 d .
H9A H -0.2532 0.0553 0.7262 0.032 Uiso 1 1 calc R
C10 C -0.3282(4) 0.0328(3) 0.6641(2) 0.0328(16) Uani 1 1 d .
H10A H -0.3741 0.0102 0.6740 0.039 Uiso 1 1 calc R
C11 C -0.2698(4) 0.3132(3) 0.7311(2) 0.0249(13) Uani 1 1 d .
C12 C -0.3102(4) 0.3457(3) 0.6957(2) 0.0286(14) Uani 1 1 d .
H12A H -0.3213 0.3276 0.6669 0.034 Uiso 1 1 calc R
C13 C -0.3345(4) 0.4041(3) 0.7014(2) 0.0354(16) Uani 1 1 d .
H13A H -0.3617 0.4261 0.6768 0.043 Uiso 1 1 calc R
C14 C -0.3186(4) 0.4304(3) 0.7441(3) 0.0385(17) Uani 1 1 d .
H14A H -0.3363 0.4701 0.7487 0.046 Uiso 1 1 calc R
C15 C -0.2774(4) 0.3989(3) 0.7794(2) 0.0388(18) Uani 1 1 d .
H15A H -0.2658 0.4172 0.8082 0.047 Uiso 1 1 calc R
C16 C -0.2527(4) 0.3407(3) 0.7732(2) 0.0292(15) Uani 1 1 d .
H16A H -0.2240 0.3192 0.7976 0.035 Uiso 1 1 calc R
C17 C -0.2434(4) 0.1980(3) 0.7739(2) 0.0221(13) Uani 1 1 d .
C18 C -0.3034(4) 0.2110(3) 0.8001(2) 0.0300(15) Uani 1 1 d .
H18A H -0.3412 0.2419 0.7910 0.036 Uiso 1 1 calc R
C19 C -0.3085(4) 0.1793(3) 0.8392(2) 0.0372(17) Uani 1 1 d .
H19A H -0.3491 0.1892 0.8570 0.045 Uiso 1 1 calc R
C20 C -0.2548(5) 0.1333(3) 0.8525(2) 0.0392(18) Uani 1 1 d .
H20A H -0.2585 0.1116 0.8793 0.047 Uiso 1 1 calc R
C21 C -0.1961(4) 0.1193(3) 0.8267(2) 0.0372(17) Uani 1 1 d .
H21A H -0.1596 0.0875 0.8354 0.045 Uiso 1 1 calc R
C22 C -0.1901(4) 0.1514(3) 0.7879(2) 0.0300(15) Uani 1 1 d .
H22A H -0.1490 0.1416 0.7706 0.036 Uiso 1 1 calc R
C23 C -0.1688(4) 0.0455(3) 0.5458(2) 0.0269(14) Uani 1 1 d .
C24 C -0.1349(5) 0.0542(4) 0.5069(3) 0.0438(19) Uani 1 1 d .
H24A H -0.1316 0.0936 0.4953 0.053 Uiso 1 1 calc R
C25 C -0.1056(5) 0.0062(4) 0.4845(3) 0.049(2) Uani 1 1 d .
H25A H -0.0831 0.0129 0.4577 0.059 Uiso 1 1 calc R
C26 C -0.1095(5) -0.0508(4) 0.5012(3) 0.050(2) Uani 1 1 d .
H26A H -0.0883 -0.0837 0.4865 0.060 Uiso 1 1 calc R
C27 C -0.1445(5) -0.0601(4) 0.5397(3) 0.053(2) Uani 1 1 d .
H27A H -0.1486 -0.0997 0.5509 0.064 Uiso 1 1 calc R
C28 C -0.1735(5) -0.0122(3) 0.5618(2) 0.0394(18) Uani 1 1 d .
H28A H -0.1969 -0.0191 0.5883 0.047 Uiso 1 1 calc R
C29 C -0.2884(4) 0.1373(3) 0.5343(2) 0.0271(14) Uani 1 1 d .
C30 C -0.3441(4) 0.0982(3) 0.5112(2) 0.0340(16) Uani 1 1 d .
H30A H -0.3355 0.0561 0.5135 0.041 Uiso 1 1 calc R
C31 C -0.4123(4) 0.1206(4) 0.4847(2) 0.0397(18) Uani 1 1 d .
H31A H -0.4501 0.0935 0.4691 0.048 Uiso 1 1 calc R
C32 C -0.4257(4) 0.1812(4) 0.4810(2) 0.0441(19) Uani 1 1 d .
H32A H -0.4736 0.1959 0.4639 0.053 Uiso 1 1 calc R
C33 C -0.3691(4) 0.2210(4) 0.5023(2) 0.0405(18) Uani 1 1 d .
H33A H -0.3770 0.2630 0.4988 0.049 Uiso 1 1 calc R
C34 C -0.3006(4) 0.1989(3) 0.5290(2) 0.0306(15) Uani 1 1 d .
H34A H -0.2619 0.2260 0.5437 0.037 Uiso 1 1 calc R
C35 C 0.2382(4) 0.2413(3) 0.5390(2) 0.0238(13) Uani 1 1 d .
C36 C 0.2933(4) 0.2699(3) 0.5146(2) 0.0309(15) Uani 1 1 d .
H36A H 0.3456 0.2886 0.5277 0.037 Uiso 1 1 calc R
C37 C 0.2612(4) 0.2678(3) 0.4680(2) 0.0362(17) Uani 1 1 d .
H37A H 0.2870 0.2848 0.4428 0.043 Uiso 1 1 calc R
C38 C 0.1866(4) 0.2375(3) 0.4639(2) 0.0335(16) Uani 1 1 d .
H38A H 0.1501 0.2298 0.4351 0.040 Uiso 1 1 calc R
C39 C 0.1711(4) 0.2211(3) 0.5074(2) 0.0250(13) Uani 1 1 d .
H39A H 0.1224 0.1996 0.5147 0.030 Uiso 1 1 calc R
C40 C 0.1133(4) 0.3756(3) 0.4684(2) 0.0259(14) Uani 1 1 d .
H40A H 0.0906 0.3736 0.4359 0.031 Uiso 1 1 calc R
C41 C 0.0763(4) 0.3519(3) 0.5050(2) 0.0233(13) Uani 1 1 d .
C42 C 0.1295(4) 0.3653(2) 0.5452(2) 0.0225(13) Uani 1 1 d .
H42A H 0.1203 0.3545 0.5764 0.027 Uiso 1 1 calc R
C43 C 0.1988(4) 0.3941(3) 0.5336(2) 0.0272(14) Uani 1 1 d .
H43A H 0.2465 0.4076 0.5551 0.033 Uiso 1 1 calc R
C44 C 0.1882(4) 0.4013(3) 0.4865(2) 0.0313(15) Uani 1 1 d .
H44A H 0.2276 0.4202 0.4689 0.038 Uiso 1 1 calc R
C45 C 0.2799(4) 0.1610(3) 0.6143(2) 0.0337(16) Uani 1 1 d .
C46 C 0.3208(5) 0.1489(3) 0.6564(3) 0.0428(19) Uani 1 1 d .
H46A H 0.3367 0.1812 0.6764 0.051 Uiso 1 1 calc R
C47 C 0.3388(5) 0.0913(4) 0.6700(3) 0.052(2) Uani 1 1 d .
H47A H 0.3697 0.0840 0.6984 0.062 Uiso 1 1 calc R
C48 C 0.3136(5) 0.0459(4) 0.6440(3) 0.061(3) Uani 1 1 d .
H48A H 0.3290 0.0063 0.6532 0.074 Uiso 1 1 calc R
C49 C 0.2666(6) 0.0545(4) 0.6046(3) 0.059(2) Uani 1 1 d .
H49A H 0.2455 0.0209 0.5873 0.070 Uiso 1 1 calc R
C50 C 0.2483(5) 0.1131(4) 0.5890(3) 0.055(2) Uani 1 1 d .
H50A H 0.2145 0.1194 0.5613 0.066 Uiso 1 1 calc R
C51 C 0.3265(4) 0.2858(3) 0.6187(2) 0.0222(13) Uani 1 1 d .
C52 C 0.3095(4) 0.3435(3) 0.6329(2) 0.0274(14) Uani 1 1 d .
H52A H 0.2557 0.3545 0.6355 0.033 Uiso 1 1 calc R
C53 C 0.3714(4) 0.3844(3) 0.6433(2) 0.0330(16) Uani 1 1 d .
H53A H 0.3595 0.4239 0.6524 0.040 Uiso 1 1 calc R
C54 C 0.4496(4) 0.3689(3) 0.6405(3) 0.0385(17) Uani 1 1 d .
H54A H 0.4915 0.3975 0.6471 0.046 Uiso 1 1 calc R
C55 C 0.4665(4) 0.3113(3) 0.6279(3) 0.0394(17) Uani 1 1 d .
H55A H 0.5207 0.2998 0.6269 0.047 Uiso 1 1 calc R
C56 C 0.4056(4) 0.2701(3) 0.6168(2) 0.0303(15) Uani 1 1 d .
H56A H 0.4180 0.2307 0.6079 0.036 Uiso 1 1 calc R
C57 C -0.0237(4) 0.2605(3) 0.45644(19) 0.0216(13) Uani 1 1 d .
C58 C -0.0215(4) 0.2818(3) 0.4127(2) 0.0300(15) Uani 1 1 d .
H58A H -0.0208 0.3237 0.4071 0.036 Uiso 1 1 calc R
C59 C -0.0205(4) 0.2415(4) 0.3780(2) 0.0370(17) Uani 1 1 d .
H59A H -0.0175 0.2559 0.3486 0.044 Uiso 1 1 calc R
C60 C -0.0237(4) 0.1800(3) 0.3855(2) 0.0380(17) Uani 1 1 d .
H60A H -0.0222 0.1526 0.3615 0.046 Uiso 1 1 calc R
C61 C -0.0290(5) 0.1596(3) 0.4275(2) 0.0382(17) Uani 1 1 d .
H61A H -0.0335 0.1177 0.4325 0.046 Uiso 1 1 calc R
C62 C -0.0278(4) 0.1991(3) 0.4636(2) 0.0294(15) Uani 1 1 d .
H62A H -0.0298 0.1841 0.4930 0.035 Uiso 1 1 calc R
C63 C -0.0949(4) 0.3659(3) 0.4854(2) 0.0232(13) Uani 1 1 d .
C64 C -0.1744(4) 0.3475(3) 0.4820(2) 0.0354(16) Uani 1 1 d .
H64A H -0.1863 0.3079 0.4908 0.042 Uiso 1 1 calc R
C65 C -0.2363(5) 0.3857(3) 0.4661(3) 0.0446(19) Uani 1 1 d .
H65A H -0.2902 0.3719 0.4632 0.053 Uiso 1 1 calc R
C66 C -0.2211(5) 0.4433(3) 0.4545(3) 0.045(2) Uani 1 1 d .
H66A H -0.2641 0.4700 0.4444 0.054 Uiso 1 1 calc R
C67 C -0.1418(5) 0.4623(3) 0.4576(3) 0.047(2) Uani 1 1 d .
H67A H -0.1305 0.5021 0.4490 0.056 Uiso 1 1 calc R
C68 C -0.0791(4) 0.4241(3) 0.4730(2) 0.0347(16) Uani 1 1 d .
H68A H -0.0251 0.4378 0.4752 0.042 Uiso 1 1 calc R
C69 C 0.2080(4) 0.2191(3) 0.8272(2) 0.0225(13) Uani 1 1 d .
C70 C 0.1300(4) 0.2231(3) 0.8410(2) 0.0220(13) Uani 1 1 d .
H70A H 0.0777 0.2147 0.8216 0.026 Uiso 1 1 calc R
C71 C 0.1389(4) 0.2409(3) 0.8866(2) 0.0267(14) Uani 1 1 d .
H71A H 0.0945 0.2469 0.9050 0.032 Uiso 1 1 calc R
C72 C 0.2225(4) 0.2494(3) 0.9013(2) 0.0316(16) Uani 1 1 d .
H72A H 0.2471 0.2622 0.9320 0.038 Uiso 1 1 calc R
C73 C 0.2651(4) 0.2360(3) 0.8653(2) 0.0289(15) Uani 1 1 d .
H73A H 0.3248 0.2380 0.8662 0.035 Uiso 1 1 calc R
C74 C 0.1361(4) 0.3836(3) 0.8654(2) 0.0261(14) Uani 1 1 d .
H74A H 0.0983 0.3884 0.8880 0.031 Uiso 1 1 calc R
C75 C 0.2210(4) 0.3874(3) 0.8744(2) 0.0337(16) Uani 1 1 d .
H75A H 0.2534 0.3952 0.9043 0.040 Uiso 1 1 calc R
C76 C 0.2523(4) 0.3781(3) 0.8331(2) 0.0337(16) Uani 1 1 d .
H76A H 0.3104 0.3778 0.8292 0.040 Uiso 1 1 calc R
C77 C 0.1860(4) 0.3680(3) 0.7990(2) 0.0253(14) Uani 1 1 d .
H77A H 0.1896 0.3593 0.7667 0.030 Uiso 1 1 calc R
C78 C 0.1133(4) 0.3717(2) 0.8183(2) 0.0221(13) Uani 1 1 d .
C79 C 0.2354(4) 0.1109(3) 0.7833(2) 0.0250(14) Uani 1 1 d .
C80 C 0.2136(5) 0.0722(3) 0.7470(2) 0.0390(17) Uani 1 1 d .
H80A H 0.1912 0.0882 0.7187 0.047 Uiso 1 1 calc R
C81 C 0.2244(5) 0.0105(3) 0.7519(3) 0.049(2) Uani 1 1 d .
H81A H 0.2107 -0.0155 0.7270 0.059 Uiso 1 1 calc R
C82 C 0.2554(5) -0.0127(3) 0.7935(3) 0.047(2) Uani 1 1 d .
H82A H 0.2639 -0.0547 0.7969 0.057 Uiso 1 1 calc R
C83 C 0.2739(5) 0.0241(3) 0.8296(3) 0.0408(18) Uani 1 1 d .
H83A H 0.2937 0.0076 0.8582 0.049 Uiso 1 1 calc R
C84 C 0.2637(4) 0.0865(3) 0.8248(2) 0.0365(17) Uani 1 1 d .
H84A H 0.2763 0.1120 0.8501 0.044 Uiso 1 1 calc R
C85 C 0.3261(4) 0.2154(3) 0.7675(2) 0.0239(13) Uani 1 1 d .
C86 C 0.3364(4) 0.2727(3) 0.7518(2) 0.0341(16) Uani 1 1 d .
H86A H 0.2912 0.2986 0.7459 0.041 Uiso 1 1 calc R
C87 C 0.4116(4) 0.2933(4) 0.7445(3) 0.0411(18) Uani 1 1 d .
H87A H 0.4179 0.3331 0.7343 0.049 Uiso 1 1 calc R
C88 C 0.4771(4) 0.2550(3) 0.7522(2) 0.0344(16) Uani 1 1 d .
H88A H 0.5285 0.2681 0.7466 0.041 Uiso 1 1 calc R
C89 C 0.4678(4) 0.1984(3) 0.7680(2) 0.0325(16) Uani 1 1 d .
H89A H 0.5130 0.1725 0.7734 0.039 Uiso 1 1 calc R
C90 C 0.3939(4) 0.1783(3) 0.7762(2) 0.0280(14) Uani 1 1 d .
H90A H 0.3887 0.1391 0.7879 0.034 Uiso 1 1 calc R
C91 C -0.0240(4) 0.4294(3) 0.7655(2) 0.0226(13) Uani 1 1 d .
C92 C -0.0958(4) 0.4291(3) 0.7365(2) 0.0355(16) Uani 1 1 d .
H92A H -0.1222 0.3921 0.7288 0.043 Uiso 1 1 calc R
C93 C -0.1294(4) 0.4816(3) 0.7185(2) 0.0386(17) Uani 1 1 d .
H93A H -0.1789 0.4805 0.6988 0.046 Uiso 1 1 calc R
C94 C -0.0923(4) 0.5350(3) 0.7288(2) 0.0361(17) Uani 1 1 d .
H94A H -0.1153 0.5711 0.7161 0.043 Uiso 1 1 calc R
C95 C -0.0217(5) 0.5364(3) 0.7577(3) 0.0408(18) Uani 1 1 d .
H95A H 0.0041 0.5737 0.7652 0.049 Uiso 1 1 calc R
C96 C 0.0126(4) 0.4835(3) 0.7760(2) 0.0353(16) Uani 1 1 d .
H96A H 0.0618 0.4850 0.7959 0.042 Uiso 1 1 calc R
C97 C -0.0447(3) 0.3446(3) 0.8335(2) 0.0220(13) Uani 1 1 d .
C98 C -0.0702(4) 0.2866(3) 0.8417(2) 0.0258(14) Uani 1 1 d .
H98A H -0.0567 0.2542 0.8236 0.031 Uiso 1 1 calc R
C99 C -0.1146(4) 0.2760(3) 0.8757(2) 0.0336(16) Uani 1 1 d .
H99A H -0.1311 0.2363 0.8814 0.040 Uiso 1 1 calc R
C100 C -0.1357(4) 0.3233(3) 0.9019(2) 0.0361(17) Uani 1 1 d .
H10B H -0.1668 0.3160 0.9253 0.043 Uiso 1 1 calc R
C101 C -0.1109(5) 0.3809(3) 0.8936(2) 0.0397(18) Uani 1 1 d .
H10C H -0.1253 0.4134 0.9112 0.048 Uiso 1 1 calc R
C102 C -0.0657(4) 0.3909(3) 0.8600(2) 0.0291(15) Uani 1 1 d .
H10D H -0.0484 0.4306 0.8548 0.035 Uiso 1 1 calc R
C1S C -0.5499(7) 0.5679(5) 0.6755(4) 0.085(4) Uani 1 1 d .
H1SA H -0.6058 0.5684 0.6825 0.102 Uiso 1 1 calc R
H1SB H -0.5264 0.6081 0.6827 0.102 Uiso 1 1 calc R
C2S C -0.4595(16) 0.5768(10) 0.5232(7) 0.227(13) Uani 1 1 d .
H2SA H -0.4331 0.5565 0.5507 0.272 Uiso 1 1 calc R
H2SB H -0.5154 0.5616 0.5170 0.272 Uiso 1 1 calc R
C3S C -0.2593(7) 0.4150(4) 0.5819(4) 0.080(3) Uani 1 1 d .
H3SA H -0.2233 0.3943 0.6060 0.096 Uiso 1 1 calc R
H3SB H -0.2308 0.4172 0.5553 0.096 Uiso 1 1 calc R
C4S C 0.4284(8) 0.0887(5) 0.5546(4) 0.098(4) Uani 1 1 d .
H4SA H 0.4711 0.1169 0.5484 0.118 Uiso 1 1 calc R
H4SB H 0.4005 0.1065 0.5782 0.118 Uiso 1 1 calc R
C5S C 0.0073(6) 0.4795(4) 0.6367(3) 0.064(3) Uani 1 1 d .
H5SA H 0.0624 0.4627 0.6425 0.077 Uiso 1 1 calc R
H5SB H -0.0229 0.4643 0.6604 0.077 Uiso 1 1 calc R
C6S C -0.0011(6) 0.0182(4) 0.6556(4) 0.064(3) Uani 1 1 d .
H6SA H 0.0081 0.0487 0.6797 0.077 Uiso 1 1 calc R
H6SB H -0.0329 0.0372 0.6291 0.077 Uiso 1 1 calc R
Cl1 Cl -0.5524(4) 0.5553(3) 0.62069(14) 0.161(2) Uani 1 1 d .
Cl2 Cl -0.4957(2) 0.51591(13) 0.70955(12) 0.1030(11) Uani 1 1 d .
Cl3 Cl -0.4134(4) 0.5584(4) 0.4822(2) 0.245(4) Uani 1 1 d .
Cl4 Cl -0.4627(4) 0.6523(3) 0.5336(3) 0.212(3) Uani 1 1 d .
Cl5 Cl -0.2769(3) 0.48744(12) 0.59935(11) 0.1063(12) Uani 1 1 d .
Cl6 Cl -0.34671(18) 0.37204(15) 0.56813(10) 0.0866(9) Uani 1 1 d .
Cl7 Cl 0.4717(2) 0.02019(18) 0.57329(16) 0.1239(14) Uani 1 1 d .
Cl8 Cl 0.3586(3) 0.07794(19) 0.50484(11) 0.1276(14) Uani 1 1 d .
Cl9 Cl 0.01254(15) 0.55877(10) 0.63984(7) 0.0584(6) Uani 1 1 d .
Cl10 Cl -0.03915(18) 0.45487(12) 0.58502(10) 0.0788(8) Uani 1 1 d .
Cl11 Cl 0.09114(15) -0.00459(12) 0.64161(8) 0.0671(6) Uani 1 1 d .
Cl12 Cl -0.05618(17) -0.04063(11) 0.67370(10) 0.0734(7) Uani 1 1 d .

loop_
_atom_site_aniso_label
_atom_site_aniso_U_11
_atom_site_aniso_U_22
_atom_site_aniso_U_33
_atom_site_aniso_U_23
_atom_site_aniso_U_13
_atom_site_aniso_U_12
Cu1 0.0205(4) 0.0210(4) 0.0231(4) 0.0008(3) 0.0024(3) -0.0011(3)
Cu2 0.0236(4) 0.0219(4) 0.0264(4) -0.0009(3) 0.0027(3) -0.0045(3)
Cu3 0.0233(4) 0.0219(4) 0.0219(4) 0.0006(3) 0.0031(3) -0.0031(3)
Cu4 0.0277(4) 0.0204(4) 0.0200(4) 0.0012(3) 0.0046(3) -0.0023(3)
Cu5 0.0209(4) 0.0293(4) 0.0241(4) 0.0008(3) -0.0007(3) 0.0008(3)
Cu6 0.0252(4) 0.0226(4) 0.0216(4) -0.0042(3) 0.0021(3) -0.0002(3)
Cu7 0.0257(4) 0.0238(4) 0.0209(4) -0.0012(3) 0.0029(3) -0.0017(3)
Cu8 0.0234(4) 0.0241(4) 0.0217(4) -0.0018(3) 0.0016(3) -0.0024(3)
Se1 0.0216(3) 0.0212(3) 0.0230(3) 0.0010(2) 0.0031(2) 0.0026(2)
Se2 0.0222(3) 0.0221(3) 0.0209(3) 0.0015(2) 0.0021(2) -0.0009(2)
Se3 0.0234(3) 0.0251(3) 0.0230(3) -0.0025(3) 0.0038(2) -0.0057(3)
Se4 0.0226(3) 0.0186(3) 0.0219(3) -0.0029(2) 0.0048(2) 0.0000(2)
Fe1 0.0200(4) 0.0168(4) 0.0230(4) -0.0032(3) 0.0040(3) -0.0016(3)
Fe2 0.0252(5) 0.0217(4) 0.0225(4) 0.0009(4) 0.0062(4) 0.0020(4)
Fe3 0.0244(5) 0.0190(4) 0.0212(4) -0.0002(3) -0.0027(4) 0.0006(4)
P1 0.0192(8) 0.0185(7) 0.0208(8) -0.0013(6) 0.0013(6) -0.0002(6)
P2 0.0224(8) 0.0201(8) 0.0232(8) -0.0051(6) 0.0054(6) -0.0018(6)
P3 0.0229(8) 0.0168(7) 0.0246(8) -0.0002(6) 0.0004(6) -0.0009(6)
P4 0.0267(9) 0.0157(7) 0.0197(8) 0.0008(6) 0.0042(6) 0.0011(6)
P5 0.0196(8) 0.0242(8) 0.0238(8) -0.0010(7) 0.0002(6) 0.0031(6)
P6 0.0229(8) 0.0165(7) 0.0202(8) 0.0006(6) 0.0014(6) -0.0002(6)
C1 0.023(3) 0.017(3) 0.022(3) -0.001(2) 0.003(2) 0.002(2)
C2 0.025(3) 0.020(3) 0.027(3) -0.004(3) 0.006(3) -0.001(2)
C3 0.021(3) 0.025(3) 0.038(4) -0.008(3) 0.001(3) 0.002(3)
C4 0.024(3) 0.027(3) 0.026(3) -0.006(3) -0.004(3) 0.007(3)
C5 0.024(3) 0.018(3) 0.026(3) -0.003(2) 0.003(3) 0.005(2)
C6 0.025(3) 0.017(3) 0.035(4) -0.007(3) 0.005(3) -0.003(2)
C7 0.022(3) 0.017(3) 0.027(3) -0.006(2) 0.008(3) 0.000(2)
C8 0.029(3) 0.016(3) 0.026(3) -0.003(2) 0.003(3) 0.007(2)
C9 0.035(4) 0.014(3) 0.033(4) 0.000(3) 0.007(3) 0.004(3)
C10 0.038(4) 0.017(3) 0.046(4) 0.001(3) 0.014(3) -0.002(3)
C11 0.026(3) 0.019(3) 0.030(3) -0.004(3) 0.002(3) -0.005(3)
C12 0.032(4) 0.021(3) 0.031(4) 0.000(3) -0.002(3) -0.002(3)
C13 0.036(4) 0.025(3) 0.041(4) 0.004(3) -0.008(3) 0.002(3)
C14 0.037(4) 0.022(3) 0.054(5) -0.012(3) -0.001(4) 0.002(3)
C15 0.036(4) 0.036(4) 0.041(4) -0.023(3) -0.004(3) 0.000(3)
C16 0.030(4) 0.025(3) 0.030(4) -0.007(3) -0.003(3) 0.003(3)
C17 0.022(3) 0.023(3) 0.021(3) -0.003(2) 0.001(2) -0.004(2)
C18 0.027(4) 0.034(4) 0.027(3) -0.003(3) -0.002(3) -0.002(3)
C19 0.037(4) 0.049(4) 0.027(4) -0.009(3) 0.010(3) -0.014(3)
C20 0.057(5) 0.037(4) 0.025(4) 0.005(3) 0.009(3) -0.007(4)
C21 0.042(4) 0.029(4) 0.039(4) 0.010(3) 0.004(3) 0.001(3)
C22 0.027(4) 0.030(4) 0.031(4) -0.001(3) 0.001(3) 0.001(3)
C23 0.022(3) 0.032(4) 0.028(3) -0.009(3) 0.006(3) -0.001(3)
C24 0.050(5) 0.039(4) 0.046(5) -0.010(4) 0.020(4) 0.000(4)
C25 0.059(5) 0.049(5) 0.045(5) -0.017(4) 0.024(4) -0.001(4)
C26 0.051(5) 0.039(5) 0.061(5) -0.022(4) 0.013(4) 0.014(4)
C27 0.074(6) 0.029(4) 0.060(5) -0.008(4) 0.021(5) 0.013(4)
C28 0.051(5) 0.031(4) 0.039(4) -0.006(3) 0.014(4) 0.009(3)
C29 0.027(3) 0.034(4) 0.023(3) -0.007(3) 0.009(3) -0.004(3)
C30 0.035(4) 0.041(4) 0.026(3) -0.003(3) 0.003(3) -0.005(3)
C31 0.036(4) 0.058(5) 0.023(4) -0.001(3) -0.001(3) -0.012(4)
C32 0.031(4) 0.068(6) 0.030(4) 0.014(4) -0.005(3) 0.004(4)
C33 0.043(4) 0.054(5) 0.024(4) 0.005(3) 0.002(3) 0.007(4)
C34 0.033(4) 0.037(4) 0.022(3) -0.001(3) 0.002(3) -0.005(3)
C35 0.023(3) 0.022(3) 0.027(3) -0.005(3) 0.004(3) 0.004(3)
C36 0.028(4) 0.035(4) 0.031(4) -0.002(3) 0.010(3) 0.005(3)
C37 0.037(4) 0.045(4) 0.030(4) 0.000(3) 0.016(3) 0.014(3)
C38 0.034(4) 0.035(4) 0.032(4) -0.007(3) 0.005(3) 0.009(3)
C39 0.026(3) 0.018(3) 0.031(3) -0.005(3) 0.004(3) 0.002(3)
C40 0.029(4) 0.024(3) 0.026(3) 0.005(3) 0.006(3) 0.004(3)
C41 0.025(3) 0.019(3) 0.026(3) 0.008(3) 0.003(3) 0.006(2)
C42 0.029(3) 0.014(3) 0.025(3) 0.000(2) 0.003(3) 0.000(2)
C43 0.030(4) 0.017(3) 0.035(4) 0.001(3) 0.006(3) -0.001(3)
C44 0.031(4) 0.030(4) 0.035(4) 0.007(3) 0.010(3) -0.001(3)
C45 0.030(4) 0.021(3) 0.046(4) -0.002(3) -0.009(3) -0.001(3)
C46 0.053(5) 0.035(4) 0.042(4) 0.013(3) 0.013(4) 0.014(4)
C47 0.050(5) 0.037(4) 0.064(6) 0.013(4) -0.005(4) 0.002(4)
C48 0.060(6) 0.032(4) 0.080(7) 0.003(4) -0.028(5) 0.006(4)
C49 0.067(6) 0.033(4) 0.072(6) -0.003(4) -0.005(5) 0.004(4)
C50 0.057(5) 0.041(5) 0.061(6) -0.005(4) -0.010(4) 0.009(4)
C51 0.022(3) 0.019(3) 0.025(3) -0.001(3) 0.003(3) -0.003(2)
C52 0.028(4) 0.020(3) 0.034(4) 0.000(3) 0.001(3) 0.001(3)
C53 0.032(4) 0.027(3) 0.041(4) -0.004(3) 0.009(3) -0.004(3)
C54 0.031(4) 0.030(4) 0.055(5) -0.003(3) 0.006(3) -0.009(3)
C55 0.021(4) 0.042(4) 0.056(5) -0.001(4) 0.008(3) 0.001(3)
C56 0.026(4) 0.026(3) 0.039(4) -0.005(3) 0.004(3) 0.002(3)
C57 0.021(3) 0.022(3) 0.020(3) -0.004(2) -0.001(2) 0.005(2)
C58 0.028(4) 0.035(4) 0.026(3) 0.002(3) 0.001(3) 0.000(3)
C59 0.034(4) 0.056(5) 0.020(3) 0.002(3) 0.001(3) 0.008(3)
C60 0.040(4) 0.045(4) 0.027(4) -0.011(3) -0.003(3) 0.012(3)
C61 0.050(5) 0.027(4) 0.035(4) -0.007(3) -0.004(3) 0.004(3)
C62 0.039(4) 0.024(3) 0.024(3) 0.000(3) 0.003(3) 0.003(3)
C63 0.029(3) 0.019(3) 0.022(3) -0.002(2) 0.004(3) 0.005(3)
C64 0.032(4) 0.030(4) 0.042(4) 0.000(3) -0.001(3) 0.002(3)
C65 0.032(4) 0.040(4) 0.058(5) -0.009(4) -0.006(4) 0.010(3)
C66 0.048(5) 0.037(4) 0.049(5) 0.004(4) 0.004(4) 0.022(4)
C67 0.054(5) 0.024(4) 0.064(5) 0.013(4) 0.018(4) 0.015(3)
C68 0.039(4) 0.027(4) 0.040(4) 0.006(3) 0.009(3) 0.009(3)
C69 0.025(3) 0.018(3) 0.023(3) 0.000(2) 0.000(3) 0.003(2)
C70 0.025(3) 0.016(3) 0.026(3) 0.001(2) 0.005(3) 0.000(2)
C71 0.038(4) 0.020(3) 0.023(3) 0.005(3) 0.010(3) 0.004(3)
C72 0.044(4) 0.025(3) 0.021(3) 0.002(3) -0.010(3) 0.006(3)
C73 0.024(3) 0.029(3) 0.032(4) 0.004(3) -0.002(3) 0.008(3)
C74 0.035(4) 0.017(3) 0.024(3) -0.002(2) -0.004(3) 0.004(3)
C75 0.045(4) 0.020(3) 0.031(4) -0.004(3) -0.012(3) -0.004(3)
C76 0.031(4) 0.021(3) 0.045(4) 0.006(3) -0.007(3) -0.008(3)
C77 0.023(3) 0.022(3) 0.029(3) 0.004(3) 0.000(3) -0.004(3)
C78 0.030(3) 0.013(3) 0.022(3) 0.002(2) -0.002(3) 0.002(2)
C79 0.023(3) 0.021(3) 0.031(3) 0.001(3) 0.005(3) 0.004(3)
C80 0.054(5) 0.030(4) 0.033(4) -0.001(3) 0.007(3) -0.002(3)
C81 0.073(6) 0.030(4) 0.047(5) -0.005(4) 0.015(4) -0.005(4)
C82 0.053(5) 0.029(4) 0.064(6) 0.001(4) 0.019(4) 0.001(4)
C83 0.051(5) 0.031(4) 0.040(4) 0.004(3) 0.004(4) 0.009(3)
C84 0.045(4) 0.029(4) 0.033(4) -0.003(3) -0.001(3) 0.013(3)
C85 0.022(3) 0.025(3) 0.024(3) -0.002(3) 0.001(3) 0.003(3)
C86 0.027(4) 0.033(4) 0.042(4) 0.007(3) 0.004(3) 0.005(3)
C87 0.034(4) 0.042(4) 0.048(5) 0.014(4) 0.006(3) 0.000(3)
C88 0.021(3) 0.051(5) 0.033(4) -0.005(3) 0.008(3) -0.006(3)
C89 0.020(3) 0.046(4) 0.032(4) -0.009(3) 0.005(3) 0.003(3)
C90 0.028(4) 0.030(4) 0.024(3) -0.007(3) 0.000(3) 0.007(3)
C91 0.027(3) 0.022(3) 0.021(3) 0.004(2) 0.008(3) 0.000(3)
C92 0.032(4) 0.033(4) 0.039(4) 0.008(3) -0.003(3) -0.003(3)
C93 0.029(4) 0.044(4) 0.042(4) 0.016(3) 0.004(3) 0.010(3)
C94 0.046(5) 0.031(4) 0.031(4) 0.013(3) 0.005(3) 0.012(3)
C95 0.050(5) 0.016(3) 0.054(5) 0.003(3) -0.001(4) 0.002(3)
C96 0.037(4) 0.027(4) 0.037(4) 0.005(3) -0.009(3) -0.003(3)
C97 0.018(3) 0.023(3) 0.025(3) 0.003(3) 0.000(2) 0.004(2)
C98 0.025(3) 0.027(3) 0.025(3) -0.001(3) 0.004(3) 0.000(3)
C99 0.035(4) 0.029(4) 0.036(4) 0.004(3) 0.007(3) -0.006(3)
C100 0.041(4) 0.043(4) 0.027(4) 0.003(3) 0.014(3) -0.002(3)
C101 0.056(5) 0.033(4) 0.031(4) -0.003(3) 0.009(3) 0.009(3)
C102 0.042(4) 0.021(3) 0.025(3) 0.002(3) 0.007(3) 0.004(3)
C1S 0.074(7) 0.080(8) 0.091(8) -0.039(6) -0.022(6) 0.027(6)
C2S 0.36(4) 0.19(2) 0.158(19) -0.038(16) 0.13(2) -0.12(2)
C3S 0.092(8) 0.050(6) 0.094(8) -0.022(6) 0.002(6) 0.008(5)
C4S 0.112(10) 0.076(8) 0.105(10) -0.030(7) 0.006(8) -0.021(7)
C5S 0.091(7) 0.040(5) 0.063(6) 0.014(4) 0.017(5) 0.005(5)
C6S 0.060(6) 0.040(5) 0.093(7) 0.004(5) 0.011(5) 0.010(4)
Cl1 0.218(5) 0.189(5) 0.084(3) 0.007(3) 0.054(3) 0.018(4)
Cl2 0.102(2) 0.0655(18) 0.128(3) -0.0200(18) -0.032(2) 0.0312(16)
Cl3 0.188(6) 0.357(10) 0.214(6) -0.131(7) 0.113(5) -0.158(6)
Cl4 0.166(5) 0.147(5) 0.344(9) 0.006(5) 0.110(6) -0.044(4)
Cl5 0.196(4) 0.0407(14) 0.094(2) 0.0018(14) 0.063(2) 0.0128(18)
Cl6 0.0810(19) 0.106(2) 0.0700(17) -0.0108(16) 0.0020(14) -0.0195(17)
Cl7 0.076(2) 0.113(3) 0.178(4) -0.035(3) 0.004(2) 0.007(2)
Cl8 0.192(4) 0.127(3) 0.068(2) 0.002(2) 0.036(2) 0.009(3)
Cl9 0.0822(17) 0.0488(12) 0.0445(12) 0.0017(9) 0.0103(11) -0.0093(11)
Cl10 0.090(2) 0.0648(16) 0.0830(18) -0.0157(14) 0.0165(15) -0.0217(14)
Cl11 0.0595(15) 0.0826(17) 0.0609(14) 0.0030(13) 0.0145(11) 0.0101(13)
Cl12 0.0828(18) 0.0526(14) 0.0911(19) 0.0012(13) 0.0343(15) -0.0081(13)

loop_
_atom_type_symbol
_atom_type_description
_atom_type_scat_dispersion_real
_atom_type_scat_dispersion_imag
_atom_type_scat_source
C C 0.0033 0.0016 'International Tables Vol C Tables 4.2.6.8 and 6.1.1.4'
H H 0.0000 0.0000 'International Tables Vol C Tables 4.2.6.8 and 6.1.1.4'
P P 0.1023 0.0942 'International Tables Vol C Tables 4.2.6.8 and 6.1.1.4'
Fe Fe 0.3463 0.8444 'International Tables Vol C Tables 4.2.6.8 and 6.1.1.4'
Cu Cu 0.3201 1.2651 'International Tables Vol C Tables 4.2.6.8 and 6.1.1.4'
Se Se -0.0929 2.2259 'International Tables Vol C Tables 4.2.6.8 and 6.1.1.4'
Cl Cl 0.1484 0.1585 'International Tables Vol C Tables 4.2.6.8 and 6.1.1.4'

loop_
_geom_angle_atom_site_label_1
_geom_angle_atom_site_label_2
_geom_angle_atom_site_label_3
_geom_angle
P1 Cu1 Se2 113.69(5)
P1 Cu1 Se1 110.78(5)
Se2 Cu1 Se1 135.53(4)
P1 Cu1 Cu8 143.07(5)
Se2 Cu1 Cu8 90.72(3)
Se1 Cu1 Cu8 51.27(3)
P1 Cu1 Cu7 154.31(5)
Se2 Cu1 Cu7 51.20(3)
Se1 Cu1 Cu7 87.21(3)
Cu8 Cu1 Cu7 62.57(3)
P1 Cu1 Cu6 116.50(5)
Se2 Cu1 Cu6 54.32(3)
Se1 Cu1 Cu6 104.59(3)
Cu8 Cu1 Cu6 55.40(3)
Cu7 Cu1 Cu6 73.87(3)
P1 Cu1 Cu2 123.87(5)
Se2 Cu1 Cu2 101.18(3)
Se1 Cu1 Cu2 51.51(2)
Cu8 Cu1 Cu2 73.72(3)
Cu7 Cu1 Cu2 53.52(2)
Cu6 Cu1 Cu2 119.52(3)
P2 Cu2 Se1 125.11(5)
P2 Cu2 Se4 121.62(5)
Se1 Cu2 Se4 111.51(3)
P2 Cu2 Cu4 141.97(6)
Se1 Cu2 Cu4 61.00(3)
Se4 Cu2 Cu4 58.03(3)
P2 Cu2 Cu7 130.97(6)
Se1 Cu2 Cu7 91.09(3)
Se4 Cu2 Cu7 53.18(3)
Cu4 Cu2 Cu7 81.87(3)
P2 Cu2 Cu1 116.02(5)
Se1 Cu2 Cu1 51.66(2)
Se4 Cu2 Cu1 108.97(3)
Cu4 Cu2 Cu1 96.62(3)
Cu7 Cu2 Cu1 58.63(3)
P3 Cu3 Se3 114.36(5)
P3 Cu3 Se4 107.36(5)
Se3 Cu3 Se4 138.13(4)
P3 Cu3 Cu7 140.88(5)
Se3 Cu3 Cu7 90.39(3)
Se4 Cu3 Cu7 52.82(3)
P3 Cu3 Cu8 155.33(5)
Se3 Cu3 Cu8 51.34(3)
Se4 Cu3 Cu8 90.51(3)
Cu7 Cu3 Cu8 63.69(3)
P3 Cu3 Cu4 123.72(5)
Se3 Cu3 Cu4 102.20(3)
Se4 Cu3 Cu4 54.17(2)
Cu7 Cu3 Cu4 75.37(3)
Cu8 Cu3 Cu4 54.21(3)
P3 Cu3 Cu5 114.07(5)
Se3 Cu3 Cu5 53.92(3)
Se4 Cu3 Cu5 105.72(3)
Cu7 Cu3 Cu5 55.97(3)
Cu8 Cu3 Cu5 75.56(3)
Cu4 Cu3 Cu5 122.01(3)
P4 Cu4 Se4 123.01(5)
P4 Cu4 Se1 124.34(5)
Se4 Cu4 Se1 109.55(3)
P4 Cu4 Cu2 139.37(5)
Se4 Cu4 Cu2 59.57(3)
Se1 Cu4 Cu2 57.21(3)
P4 Cu4 Cu8 129.83(5)
Se4 Cu4 Cu8 95.80(3)
Se1 Cu4 Cu8 52.96(3)
Cu2 Cu4 Cu8 85.75(3)
P4 Cu4 Cu3 114.57(5)
Se4 Cu4 Cu3 54.10(2)
Se1 Cu4 Cu3 109.99(3)
Cu2 Cu4 Cu3 98.70(3)
Cu8 Cu4 Cu3 61.54(3)
P5 Cu5 Se3 126.67(6)
P5 Cu5 Cu6 122.20(5)
Se3 Cu5 Cu6 62.35(3)
P5 Cu5 Se2 111.40(5)
Se3 Cu5 Se2 111.42(3)
Cu6 Cu5 Se2 57.12(3)
P5 Cu5 Cu7 140.39(6)
Se3 Cu5 Cu7 91.54(3)
Cu6 Cu5 Cu7 81.99(3)
Se2 Cu5 Cu7 52.45(3)
P5 Cu5 Cu3 133.81(5)
Se3 Cu5 Cu3 53.13(3)
Cu6 Cu5 Cu3 98.82(3)
Se2 Cu5 Cu3 108.29(3)
Cu7 Cu5 Cu3 58.34(3)
P6 Cu6 Se2 132.42(5)
P6 Cu6 Cu5 130.24(6)
Se2 Cu6 Cu5 62.13(3)
P6 Cu6 Se3 110.66(5)
Se2 Cu6 Se3 111.47(3)
Cu5 Cu6 Se3 57.40(3)
P6 Cu6 Cu8 127.65(5)
Se2 Cu6 Cu8 95.72(3)
Cu5 Cu6 Cu8 85.81(3)
Se3 Cu6 Cu8 52.50(3)
P6 Cu6 Cu1 125.00(5)
Se2 Cu6 Cu1 54.95(3)
Cu5 Cu6 Cu1 102.25(3)
Se3 Cu6 Cu1 111.04(3)
Cu8 Cu6 Cu1 61.81(3)
Se2 Cu7 Se4 177.49(4)
Se2 Cu7 Cu5 62.05(3)
Se4 Cu7 Cu5 119.70(4)
Se2 Cu7 Cu2 119.12(4)
Se4 Cu7 Cu2 60.15(3)
Cu5 Cu7 Cu2 156.23(4)
Se2 Cu7 Cu3 124.27(4)
Se4 Cu7 Cu3 58.05(3)
Cu5 Cu7 Cu3 65.69(3)
Cu2 Cu7 Cu3 101.32(3)
Se2 Cu7 Cu1 56.23(3)
Se4 Cu7 Cu1 124.14(4)
Cu5 Cu7 Cu1 99.84(3)
Cu2 Cu7 Cu1 67.86(3)
Cu3 Cu7 Cu1 118.41(3)
Se2 Cu7 Cu8 91.05(3)
Se4 Cu7 Cu8 91.11(3)
Cu5 Cu7 Cu8 78.01(3)
Cu2 Cu7 Cu8 78.23(3)
Cu3 Cu7 Cu8 59.92(3)
Cu1 Cu7 Cu8 58.51(3)
Se1 Cu8 Se3 175.83(4)
Se1 Cu8 Cu4 62.52(3)
Se3 Cu8 Cu4 115.53(4)
Se1 Cu8 Cu6 116.82(4)
Se3 Cu8 Cu6 62.90(3)
Cu4 Cu8 Cu6 151.83(4)
Se1 Cu8 Cu1 56.64(3)
Se3 Cu8 Cu1 121.60(4)
Cu4 Cu8 Cu1 102.49(3)
Cu6 Cu8 Cu1 62.80(3)
Se1 Cu8 Cu3 121.05(4)
Se3 Cu8 Cu3 55.58(3)
Cu4 Cu8 Cu3 64.25(3)
Cu6 Cu8 Cu3 98.91(3)
Cu1 Cu8 Cu3 115.29(3)
Se1 Cu8 Cu7 87.90(3)
Se3 Cu8 Cu7 88.02(3)
Cu4 Cu8 Cu7 76.49(3)
Cu6 Cu8 Cu7 75.34(3)
Cu1 Cu8 Cu7 58.92(3)
Cu3 Cu8 Cu7 56.39(3)
Cu8 Se1 Cu2 95.48(3)
Cu8 Se1 Cu1 72.09(3)
Cu2 Se1 Cu1 76.83(3)
Cu8 Se1 Cu4 64.52(3)
Cu2 Se1 Cu4 61.80(3)
Cu1 Se1 Cu4 114.37(3)
Cu7 Se2 Cu6 91.47(3)
Cu7 Se2 Cu1 72.57(3)
Cu6 Se2 Cu1 70.73(3)
Cu7 Se2 Cu5 65.51(3)
Cu6 Se2 Cu5 60.75(3)
Cu1 Se2 Cu5 112.69(3)
Cu8 Se3 Cu3 73.08(3)
Cu8 Se3 Cu5 94.96(3)
Cu3 Se3 Cu5 72.96(3)
Cu8 Se3 Cu6 64.60(3)
Cu3 Se3 Cu6 111.12(3)
Cu5 Se3 Cu6 60.26(3)
Cu7 Se4 Cu3 69.13(3)
Cu7 Se4 Cu4 91.57(3)
Cu3 Se4 Cu4 71.74(3)
Cu7 Se4 Cu2 66.67(3)
Cu3 Se4 Cu2 113.26(3)
Cu4 Se4 Cu2 62.40(3)
C2 Fe1 C5 69.0(2)
C2 Fe1 C6 145.6(2)
C5 Fe1 C6 132.2(3)
C2 Fe1 C7 171.7(2)
C5 Fe1 C7 110.3(2)
C6 Fe1 C7 40.9(2)
C2 Fe1 C3 41.1(2)
C5 Fe1 C3 68.5(3)
C6 Fe1 C3 113.9(3)
C7 Fe1 C3 147.0(3)
C2 Fe1 C1 41.2(2)
C5 Fe1 C1 41.1(2)
C6 Fe1 C1 172.1(2)
C7 Fe1 C1 133.0(2)
C3 Fe1 C1 69.1(2)
C2 Fe1 C9 107.3(3)
C5 Fe1 C9 149.1(3)
C6 Fe1 C9 68.6(3)
C7 Fe1 C9 68.7(3)
C3 Fe1 C9 129.9(3)
C1 Fe1 C9 115.6(2)
C2 Fe1 C8 131.5(2)
C5 Fe1 C8 118.1(2)
C6 Fe1 C8 68.5(2)
C7 Fe1 C8 40.9(2)
C3 Fe1 C8 169.6(3)
C1 Fe1 C8 109.9(2)
C9 Fe1 C8 40.4(2)
C2 Fe1 C10 113.5(3)
C5 Fe1 C10 170.2(3)
C6 Fe1 C10 40.8(3)
C7 Fe1 C10 68.6(3)
C3 Fe1 C10 106.8(3)
C1 Fe1 C10 146.5(3)
C9 Fe1 C10 40.4(3)
C8 Fe1 C10 67.9(3)
C2 Fe1 C4 68.8(2)
C5 Fe1 C4 40.5(2)
C6 Fe1 C4 108.4(3)
C7 Fe1 C4 116.5(3)
C3 Fe1 C4 40.5(3)
C1 Fe1 C4 68.8(2)
C9 Fe1 C4 168.9(3)
C8 Fe1 C4 149.6(3)
C10 Fe1 C4 130.6(3)
C41 Fe2 C37 149.0(3)
C41 Fe2 C36 169.1(3)
C37 Fe2 C36 41.1(3)
C41 Fe2 C43 69.2(3)
C37 Fe2 C43 128.8(3)
C36 Fe2 C43 107.3(3)
C41 Fe2 C35 130.7(2)
C37 Fe2 C35 68.8(3)
C36 Fe2 C35 40.6(3)
C43 Fe2 C35 116.4(3)
C41 Fe2 C39 108.8(2)
C37 Fe2 C39 68.6(3)
C36 Fe2 C39 68.8(3)
C43 Fe2 C39 150.3(3)
C35 Fe2 C39 41.2(2)
C41 Fe2 C42 41.0(2)
C37 Fe2 C42 168.0(3)
C36 Fe2 C42 129.8(3)
C43 Fe2 C42 40.6(2)
C35 Fe2 C42 109.2(2)
C39 Fe2 C42 118.3(2)
C41 Fe2 C40 41.3(2)
C37 Fe2 C40 115.6(3)
C36 Fe2 C40 148.1(3)
C43 Fe2 C40 68.4(3)
C35 Fe2 C40 170.2(3)
C39 Fe2 C40 130.7(3)
C42 Fe2 C40 68.4(2)
C41 Fe2 C38 117.1(3)
C37 Fe2 C38 40.5(3)
C36 Fe2 C38 68.5(3)
C43 Fe2 C38 167.5(3)
C35 Fe2 C38 68.6(3)
C39 Fe2 C38 40.6(3)
C42 Fe2 C38 150.9(3)
C40 Fe2 C38 108.5(3)
C41 Fe2 C44 68.9(3)
C37 Fe2 C44 107.3(3)
C36 Fe2 C44 115.6(3)
C43 Fe2 C44 40.4(3)
C35 Fe2 C44 148.5(3)
C39 Fe2 C44 168.6(3)
C42 Fe2 C44 67.8(3)
C40 Fe2 C44 40.4(3)
C38 Fe2 C44 129.6(3)
C74 Fe3 C72 115.0(3)
C74 Fe3 C75 40.6(3)
C72 Fe3 C75 102.5(3)
C74 Fe3 C73 149.6(3)
C72 Fe3 C73 40.5(3)
C75 Fe3 C73 116.2(3)
C74 Fe3 C77 68.6(3)
C72 Fe3 C77 162.4(3)
C75 Fe3 C77 68.4(3)
C73 Fe3 C77 128.6(3)
C74 Fe3 C78 41.2(2)
C72 Fe3 C78 151.9(3)
C75 Fe3 C78 68.9(2)
C73 Fe3 C78 167.4(3)
C77 Fe3 C78 40.7(2)
C74 Fe3 C70 126.5(3)
C72 Fe3 C70 68.1(3)
C75 Fe3 C70 160.7(3)
C73 Fe3 C70 68.2(3)
C77 Fe3 C70 124.9(2)
C78 Fe3 C70 111.0(2)
C74 Fe3 C71 104.9(3)
C72 Fe3 C71 40.7(3)
C75 Fe3 C71 121.9(3)
C73 Fe3 C71 68.3(3)
C77 Fe3 C71 156.9(3)
C78 Fe3 C71 119.9(3)
C70 Fe3 C71 40.3(2)
C74 Fe3 C76 68.5(3)
C72 Fe3 C76 123.1(3)
C75 Fe3 C76 40.8(3)
C73 Fe3 C76 107.2(3)
C77 Fe3 C76 40.4(2)
C78 Fe3 C76 68.5(3)
C70 Fe3 C76 158.3(3)
C71 Fe3 C76 159.7(3)
C74 Fe3 C69 166.0(3)
C72 Fe3 C69 68.4(2)
C75 Fe3 C69 153.3(3)
C73 Fe3 C69 40.8(2)
C77 Fe3 C69 112.6(2)
C78 Fe3 C69 130.5(2)
C70 Fe3 C69 40.6(2)
C71 Fe3 C69 68.3(2)
C76 Fe3 C69 122.1(3)
C1 P1 C11 102.0(3)
C1 P1 C17 101.4(3)
C11 P1 C17 103.5(3)
C1 P1 Cu1 111.4(2)
C11 P1 Cu1 114.3(2)
C17 P1 Cu1 121.8(2)
C7 P2 C23 103.1(3)
C7 P2 C29 104.4(3)
C23 P2 C29 102.7(3)
C7 P2 Cu2 111.8(2)
C23 P2 Cu2 117.2(2)
C29 P2 Cu2 116.0(2)
C35 P3 C45 105.3(3)
C35 P3 C51 101.0(3)
C45 P3 C51 104.4(3)
C35 P3 Cu3 115.6(2)
C45 P3 Cu3 106.6(2)
C51 P3 Cu3 122.4(2)
C41 P4 C63 104.4(3)
C41 P4 C57 105.1(3)
C63 P4 C57 101.2(3)
C41 P4 Cu4 114.7(2)
C63 P4 Cu4 116.9(2)
C57 P4 Cu4 112.9(2)
C69 P5 C85 104.4(3)
C69 P5 C79 101.9(3)
C85 P5 C79 103.6(3)
C69 P5 Cu5 111.1(2)
C85 P5 Cu5 116.6(2)
C79 P5 Cu5 117.5(2)
C78 P6 C97 102.0(3)
C78 P6 C91 106.4(3)
C97 P6 C91 102.1(3)
C78 P6 Cu6 112.3(2)
C97 P6 Cu6 120.1(2)
C91 P6 Cu6 112.5(2)
C5 C1 C2 107.0(5)
C5 C1 P1 124.8(5)
C2 C1 P1 128.2(5)
C5 C1 Fe1 69.2(3)
C2 C1 Fe1 68.9(3)
P1 C1 Fe1 125.1(3)
C3 C2 C1 107.9(5)
C3 C2 Fe1 69.8(3)
C1 C2 Fe1 69.8(3)
C3 C2 H2A 126.0
C1 C2 H2A 126.0
Fe1 C2 H2A 126.0
C4 C3 C2 108.2(6)
C4 C3 Fe1 70.2(4)
C2 C3 Fe1 69.1(3)
C4 C3 H3A 125.9
C2 C3 H3A 125.9
Fe1 C3 H3A 125.9
C5 C4 C3 108.1(5)
C5 C4 Fe1 69.1(3)
C3 C4 Fe1 69.2(4)
C5 C4 H4A 125.9
C3 C4 H4A 125.9
Fe1 C4 H4A 125.9
C4 C5 C1 108.8(5)
C4 C5 Fe1 70.4(4)
C1 C5 Fe1 69.7(3)
C4 C5 H5A 125.6
C1 C5 H5A 125.6
Fe1 C5 H5A 125.6
C7 C6 C10 107.9(6)
C7 C6 Fe1 69.6(3)
C10 C6 Fe1 70.1(4)
C7 C6 H6A 126.0
C10 C6 H6A 126.0
Fe1 C6 H6A 126.0
C6 C7 C8 107.3(5)
C6 C7 P2 129.4(5)
C8 C7 P2 123.2(5)
C6 C7 Fe1 69.5(3)
C8 C7 Fe1 69.9(3)
P2 C7 Fe1 124.8(3)
C9 C8 C7 108.4(6)
C9 C8 Fe1 69.7(4)
C7 C8 Fe1 69.2(3)
C9 C8 H8A 125.8
C7 C8 H8A 125.8
Fe1 C8 H8A 125.8
C8 C9 C10 108.1(6)
C8 C9 Fe1 69.9(3)
C10 C9 Fe1 70.0(4)
C8 C9 H9A 125.9
C10 C9 H9A 125.9
Fe1 C9 H9A 125.9
C9 C10 C6 108.2(6)
C9 C10 Fe1 69.6(4)
C6 C10 Fe1 69.1(3)
C9 C10 H10A 125.9
C6 C10 H10A 125.9
Fe1 C10 H10A 125.9
C12 C11 C16 118.8(6)
C12 C11 P1 119.4(5)
C16 C11 P1 121.7(5)
C13 C12 C11 121.2(6)
C13 C12 H12A 119.4
C11 C12 H12A 119.4
C12 C13 C14 119.1(6)
C12 C13 H13A 120.4
C14 C13 H13A 120.4
C15 C14 C13 120.3(6)
C15 C14 H14A 119.8
C13 C14 H14A 119.8
C14 C15 C16 120.0(6)
C14 C15 H15A 120.0
C16 C15 H15A 120.0
C15 C16 C11 120.5(6)
C15 C16 H16A 119.7
C11 C16 H16A 119.7
C18 C17 C22 117.9(6)
C18 C17 P1 122.7(5)
C22 C17 P1 119.4(5)
C19 C18 C17 120.7(6)
C19 C18 H18A 119.6
C17 C18 H18A 119.6
C20 C19 C18 120.4(7)
C20 C19 H19A 119.8
C18 C19 H19A 119.8
C21 C20 C19 119.6(6)
C21 C20 H20A 120.2
C19 C20 H20A 120.2
C20 C21 C22 120.2(7)
C20 C21 H21A 119.9
C22 C21 H21A 119.9
C21 C22 C17 121.2(6)
C21 C22 H22A 119.4
C17 C22 H22A 119.4
C28 C23 C24 118.4(6)
C28 C23 P2 123.6(5)
C24 C23 P2 118.0(5)
C23 C24 C25 121.2(7)
C23 C24 H24A 119.4
C25 C24 H24A 119.4
C26 C25 C24 119.7(7)
C26 C25 H25A 120.1
C24 C25 H25A 120.1
C25 C26 C27 119.6(7)
C25 C26 H26A 120.2
C27 C26 H26A 120.2
C28 C27 C26 120.5(8)
C28 C27 H27A 119.8
C26 C27 H27A 119.8
C23 C28 C27 120.6(7)
C23 C28 H28A 119.7
C27 C28 H28A 119.7
C30 C29 C34 118.8(6)
C30 C29 P2 122.7(5)
C34 C29 P2 118.3(5)
C29 C30 C31 120.2(7)
C29 C30 H30A 119.9
C31 C30 H30A 119.9
C32 C31 C30 120.8(7)
C32 C31 H31A 119.6
C30 C31 H31A 119.6
C31 C32 C33 119.9(7)
C31 C32 H32A 120.1
C33 C32 H32A 120.1
C32 C33 C34 119.6(7)
C32 C33 H33A 120.2
C34 C33 H33A 120.2
C29 C34 C33 120.7(7)
C29 C34 H34A 119.7
C33 C34 H34A 119.7
C36 C35 C39 107.8(6)
C36 C35 P3 128.3(5)
C39 C35 P3 123.6(5)
C36 C35 Fe2 69.5(4)
C39 C35 Fe2 69.6(3)
P3 C35 Fe2 121.6(3)
C35 C36 C37 108.1(6)
C35 C36 Fe2 69.9(4)
C37 C36 Fe2 69.4(4)
C35 C36 H36A 126.0
C37 C36 H36A 126.0
Fe2 C36 H36A 126.0
C38 C37 C36 108.0(6)
C38 C37 Fe2 70.2(4)
C36 C37 Fe2 69.5(4)
C38 C37 H37A 126.0
C36 C37 H37A 126.0
Fe2 C37 H37A 126.0
C37 C38 C39 108.5(6)
C37 C38 Fe2 69.3(4)
C39 C38 Fe2 69.6(4)
C37 C38 H38A 125.7
C39 C38 H38A 125.7
Fe2 C38 H38A 125.7
C38 C39 C35 107.5(6)
C38 C39 Fe2 69.8(4)
C35 C39 Fe2 69.2(3)
C38 C39 H39A 126.2
C35 C39 H39A 126.2
Fe2 C39 H39A 126.2
C44 C40 C41 108.1(6)
C44 C40 Fe2 70.1(4)
C41 C40 Fe2 68.8(3)
C44 C40 H40A 126.0
C41 C40 H40A 126.0
Fe2 C40 H40A 126.0
C42 C41 C40 106.5(5)
C42 C41 P4 122.8(5)
C40 C41 P4 130.7(5)
C42 C41 Fe2 69.9(3)
C40 C41 Fe2 69.9(3)
P4 C41 Fe2 124.2(3)
C43 C42 C41 108.8(5)
C43 C42 Fe2 69.5(4)
C41 C42 Fe2 69.0(3)
C43 C42 H42A 125.6
C41 C42 H42A 125.6
Fe2 C42 H42A 125.6
C44 C43 C42 108.0(6)
C44 C43 Fe2 70.4(4)
C42 C43 Fe2 70.0(3)
C44 C43 H43A 126.0
C42 C43 H43A 126.0
Fe2 C43 H43A 126.0
C43 C44 C40 108.6(6)
C43 C44 Fe2 69.3(4)
C40 C44 Fe2 69.5(4)
C43 C44 H44A 125.7
C40 C44 H44A 125.7
Fe2 C44 H44A 125.7
C50 C45 C46 117.3(7)
C50 C45 P3 118.9(6)
C46 C45 P3 121.0(5)
C47 C46 C45 121.1(8)
C47 C46 H46A 119.5
C45 C46 H46A 119.5
C48 C47 C46 120.5(8)
C48 C47 H47A 119.7
C46 C47 H47A 119.7
C47 C48 C49 121.1(8)
C47 C48 H48A 119.4
C49 C48 H48A 119.4
C48 C49 C50 120.0(8)
C48 C49 H49A 120.0
C50 C49 H49A 120.0
C45 C50 C49 119.2(8)
C45 C50 H50A 120.4
C49 C50 H50A 120.4
C56 C51 C52 119.0(6)
C56 C51 P3 122.8(5)
C52 C51 P3 118.1(5)
C53 C52 C51 119.7(6)
C53 C52 H52A 120.1
C51 C52 H52A 120.1
C54 C53 C52 120.9(6)
C54 C53 H53A 119.5
C52 C53 H53A 119.5
C53 C54 C55 119.2(6)
C53 C54 H54A 120.4
C55 C54 H54A 120.4
C56 C55 C54 120.8(6)
C56 C55 H55A 119.6
C54 C55 H55A 119.6
C55 C56 C51 120.3(6)
C55 C56 H56A 119.8
C51 C56 H56A 119.8
C62 C57 C58 119.2(6)
C62 C57 P4 118.8(5)
C58 C57 P4 121.9(5)
C59 C58 C57 119.6(6)
C59 C58 H58A 120.2
C57 C58 H58A 120.2
C58 C59 C60 121.0(6)
C58 C59 H59A 119.5
C60 C59 H59A 119.5
C61 C60 C59 119.2(6)
C61 C60 H60A 120.4
C59 C60 H60A 120.4
C60 C61 C62 121.2(7)
C60 C61 H61A 119.4
C62 C61 H61A 119.4
C57 C62 C61 119.7(6)
C57 C62 H62A 120.2
C61 C62 H62A 120.2
C68 C63 C64 118.5(6)
C68 C63 P4 123.8(5)
C64 C63 P4 117.7(5)
C65 C64 C63 120.8(7)
C65 C64 H64A 119.6
C63 C64 H64A 119.6
C66 C65 C64 120.9(7)
C66 C65 H65A 119.6
C64 C65 H65A 119.6
C65 C66 C67 118.8(7)
C65 C66 H66A 120.6
C67 C66 H66A 120.6
C68 C67 C66 120.9(7)
C68 C67 H67A 119.6
C66 C67 H67A 119.6
C67 C68 C63 120.0(7)
C67 C68 H68A 120.0
C63 C68 H68A 120.0
C70 C69 C73 106.6(5)
C70 C69 P5 123.4(5)
C73 C69 P5 129.8(5)
C70 C69 Fe3 69.0(3)
C73 C69 Fe3 68.7(3)
P5 C69 Fe3 131.1(3)
C71 C70 C69 108.9(5)
C71 C70 Fe3 69.9(3)
C69 C70 Fe3 70.4(3)
C71 C70 H70A 125.5
C69 C70 H70A 125.5
Fe3 C70 H70A 125.5
C70 C71 C72 107.5(6)
C70 C71 Fe3 69.8(3)
C72 C71 Fe3 68.8(4)
C70 C71 H71A 126.2
C72 C71 H71A 126.2
Fe3 C71 H71A 126.2
C73 C72 C71 108.7(6)
C73 C72 Fe3 70.3(4)
C71 C72 Fe3 70.5(3)
C73 C72 H72A 125.7
C71 C72 H72A 125.7
Fe3 C72 H72A 125.7
C72 C73 C69 108.3(6)
C72 C73 Fe3 69.2(4)
C69 C73 Fe3 70.5(3)
C72 C73 H73A 125.9
C69 C73 H73A 125.9
Fe3 C73 H73A 125.9
C75 C74 C78 108.5(6)
C75 C74 Fe3 70.0(4)
C78 C74 Fe3 70.1(3)
C75 C74 H74A 125.8
C78 C74 H74A 125.8
Fe3 C74 H74A 125.8
C74 C75 C76 108.2(6)
C74 C75 Fe3 69.3(3)
C76 C75 Fe3 70.4(4)
C74 C75 H75A 125.9
C76 C75 H75A 125.9
Fe3 C75 H75A 125.9
C77 C76 C75 107.6(6)
C77 C76 Fe3 69.4(4)
C75 C76 Fe3 68.8(4)
C77 C76 H76A 126.2
C75 C76 H76A 126.2
Fe3 C76 H76A 126.2
C76 C77 C78 108.8(6)
C76 C77 Fe3 70.2(4)
C78 C77 Fe3 69.7(3)
C76 C77 H77A 125.6
C78 C77 H77A 125.6
Fe3 C77 H77A 125.6
C77 C78 C74 106.9(5)
C77 C78 P6 124.1(5)
C74 C78 P6 128.9(5)
C77 C78 Fe3 69.6(3)
C74 C78 Fe3 68.6(3)
P6 C78 Fe3 122.8(3)
C84 C79 C80 118.7(6)
C84 C79 P5 123.7(5)
C80 C79 P5 117.6(5)
C81 C80 C79 120.7(7)
C81 C80 H80A 119.7
C79 C80 H80A 119.7
C82 C81 C80 119.4(7)
C82 C81 H81A 120.3
C80 C81 H81A 120.3
C83 C82 C81 120.7(7)
C83 C82 H82A 119.7
C81 C82 H82A 119.7
C82 C83 C84 120.1(7)
C82 C83 H83A 119.9
C84 C83 H83A 119.9
C79 C84 C83 120.3(7)
C79 C84 H84A 119.8
C83 C84 H84A 119.8
C86 C85 C90 118.2(6)
C86 C85 P5 118.0(5)
C90 C85 P5 123.8(5)
C85 C86 C87 121.3(6)
C85 C86 H86A 119.3
C87 C86 H86A 119.3
C88 C87 C86 119.2(7)
C88 C87 H87A 120.4
C86 C87 H87A 120.4
C89 C88 C87 120.0(6)
C89 C88 H88A 120.0
C87 C88 H88A 120.0
C88 C89 C90 120.9(6)
C88 C89 H89A 119.5
C90 C89 H89A 119.5
C89 C90 C85 120.3(6)
C89 C90 H90A 119.8
C85 C90 H90A 119.8
C96 C91 C92 118.1(6)
C96 C91 P6 124.4(5)
C92 C91 P6 117.5(5)
C93 C92 C91 121.1(7)
C93 C92 H92A 119.4
C91 C92 H92A 119.4
C94 C93 C92 120.4(7)
C94 C93 H93A 119.8
C92 C93 H93A 119.8
C93 C94 C95 119.5(6)
C93 C94 H94A 120.2
C95 C94 H94A 120.2
C94 C95 C96 120.4(7)
C94 C95 H95A 119.8
C96 C95 H95A 119.8
C91 C96 C95 120.5(6)
C91 C96 H96A 119.7
C95 C96 H96A 119.7
C102 C97 C98 118.8(6)
C102 C97 P6 122.1(5)
C98 C97 P6 119.1(5)
C99 C98 C97 120.2(6)
C99 C98 H98A 119.9
C97 C98 H98A 119.9
C98 C99 C100 120.2(6)
C98 C99 H99A 119.9
C100 C99 H99A 119.9
C101 C100 C99 119.5(6)
C101 C100 H10B 120.2
C99 C100 H10B 120.2
C102 C101 C100 120.0(7)
C102 C101 H10C 120.0
C100 C101 H10C 120.0
C101 C102 C97 121.3(6)
C101 C102 H10D 119.3
C97 C102 H10D 119.3
Cl1 C1S Cl2 114.4(6)
Cl1 C1S H1SA 108.7
Cl2 C1S H1SA 108.7
Cl1 C1S H1SB 108.7
Cl2 C1S H1SB 108.7
H1SA C1S H1SB 107.6
Cl3 C2S Cl4 115.0(12)
Cl3 C2S H2SA 108.5
Cl4 C2S H2SA 108.5
Cl3 C2S H2SB 108.5
Cl4 C2S H2SB 108.5
H2SA C2S H2SB 107.5
Cl5 C3S Cl6 113.9(6)
Cl5 C3S H3SA 108.8
Cl6 C3S H3SA 108.8
Cl5 C3S H3SB 108.8
Cl6 C3S H3SB 108.8
H3SA C3S H3SB 107.7
Cl7 C4S Cl8 110.3(6)
Cl7 C4S H4SA 109.6
Cl8 C4S H4SA 109.6
Cl7 C4S H4SB 109.6
Cl8 C4S H4SB 109.6
H4SA C4S H4SB 108.1
Cl10 C5S Cl9 112.1(5)
Cl10 C5S H5SA 109.2
Cl9 C5S H5SA 109.2
Cl10 C5S H5SB 109.2
Cl9 C5S H5SB 109.2
H5SA C5S H5SB 107.9
Cl12 C6S Cl11 112.9(5)
Cl12 C6S H6SA 109.0
Cl11 C6S H6SA 109.0
Cl12 C6S H6SB 109.0
Cl11 C6S H6SB 109.0
H6SA C6S H6SB 107.8

loop_
_geom_bond_atom_site_label_1
_geom_bond_atom_site_label_2
_geom_bond_distance
Cu1 P1 2.3045(17)
Cu1 Se2 2.4271(9)
Cu1 Se1 2.4343(9)
Cu1 Cu8 2.7735(10)
Cu1 Cu7 2.7854(11)
Cu1 Cu6 2.7987(10)
Cu1 Cu2 3.0218(11)
Cu2 P2 2.2114(17)
Cu2 Se1 2.4290(10)
Cu2 Se4 2.4778(10)
Cu2 Cu4 2.5465(10)
Cu2 Cu7 2.6232(11)
Cu3 P3 2.2871(18)
Cu3 Se3 2.4030(10)
Cu3 Se4 2.4355(9)
Cu3 Cu7 2.6821(10)
Cu3 Cu8 2.7869(11)
Cu3 Cu4 2.8553(11)
Cu3 Cu5 2.8720(11)
Cu4 P4 2.2151(17)
Cu4 Se4 2.4376(9)
Cu4 Se1 2.5271(10)
Cu4 Cu8 2.5713(10)
Cu5 P5 2.2152(17)
Cu5 Se3 2.4277(10)
Cu5 Cu6 2.5021(11)
Cu5 Se2 2.5350(10)
Cu5 Cu7 2.6116(10)
Cu6 P6 2.1955(17)
Cu6 Se2 2.4083(10)
Cu6 Se3 2.5526(10)
Cu6 Cu8 2.5901(10)
Cu7 Se2 2.2752(9)
Cu7 Se4 2.2869(9)
Cu7 Cu8 2.8868(11)
Cu8 Se1 2.2737(10)
Cu8 Se3 2.2747(10)
Fe1 C2 2.030(6)
Fe1 C5 2.036(6)
Fe1 C6 2.038(6)
Fe1 C7 2.040(6)
Fe1 C3 2.040(6)
Fe1 C1 2.042(6)
Fe1 C9 2.046(6)
Fe1 C8 2.049(6)
Fe1 C10 2.051(6)
Fe1 C4 2.053(6)
Fe2 C41 2.033(6)
Fe2 C37 2.035(6)
Fe2 C36 2.035(7)
Fe2 C43 2.040(6)
Fe2 C35 2.041(6)
Fe2 C39 2.045(6)
Fe2 C42 2.046(6)
Fe2 C40 2.047(6)
Fe2 C38 2.048(7)
Fe2 C44 2.054(7)
Fe3 C74 2.033(6)
Fe3 C72 2.034(6)
Fe3 C75 2.042(6)
Fe3 C73 2.049(6)
Fe3 C77 2.052(6)
Fe3 C78 2.053(6)
Fe3 C70 2.054(6)
Fe3 C71 2.056(6)
Fe3 C76 2.063(7)
Fe3 C69 2.073(6)
P1 C1 1.808(6)
P1 C11 1.829(6)
P1 C17 1.836(6)
P2 C7 1.801(6)
P2 C23 1.821(6)
P2 C29 1.831(7)
P3 C35 1.817(6)
P3 C45 1.822(7)
P3 C51 1.831(6)
P4 C41 1.809(6)
P4 C63 1.820(6)
P4 C57 1.841(6)
P5 C69 1.806(6)
P5 C85 1.815(6)
P5 C79 1.824(6)
P6 C78 1.802(6)
P6 C97 1.828(6)
P6 C91 1.829(6)
C1 C5 1.432(8)
C1 C2 1.434(8)
C2 C3 1.430(9)
C2 H2A 1.0000
C3 C4 1.417(9)
C3 H3A 1.0000
C4 C5 1.414(9)
C4 H4A 1.0000
C5 H5A 1.0000
C6 C7 1.424(8)
C6 C10 1.425(9)
C6 H6A 1.0000
C7 C8 1.430(8)
C8 C9 1.413(9)
C8 H8A 1.0000
C9 C10 1.415(10)
C9 H9A 1.0000
C10 H10A 1.0000
C11 C12 1.384(9)
C11 C16 1.399(9)
C12 C13 1.382(9)
C12 H12A 0.9500
C13 C14 1.403(10)
C13 H13A 0.9500
C14 C15 1.375(10)
C14 H14A 0.9500
C15 C16 1.383(9)
C15 H15A 0.9500
C16 H16A 0.9500
C17 C18 1.395(9)
C17 C22 1.396(9)
C18 C19 1.387(10)
C18 H18A 0.9500
C19 C20 1.386(11)
C19 H19A 0.9500
C20 C21 1.376(10)
C20 H20A 0.9500
C21 C22 1.384(9)
C21 H21A 0.9500
C22 H22A 0.9500
C23 C28 1.380(10)
C23 C24 1.387(10)
C24 C25 1.391(10)
C24 H24A 0.9500
C25 C26 1.371(12)
C25 H25A 0.9500
C26 C27 1.387(12)
C26 H26A 0.9500
C27 C28 1.384(10)
C27 H27A 0.9500
C28 H28A 0.9500
C29 C30 1.390(9)
C29 C34 1.393(9)
C30 C31 1.391(10)
C30 H30A 0.9500
C31 C32 1.372(11)
C31 H31A 0.9500
C32 C33 1.388(11)
C32 H32A 0.9500
C33 C34 1.396(10)
C33 H33A 0.9500
C34 H34A 0.9500
C35 C36 1.414(9)
C35 C39 1.439(9)
C36 C37 1.429(10)
C36 H36A 1.0000
C37 C38 1.413(10)
C37 H37A 1.0000
C38 C39 1.419(9)
C38 H38A 1.0000
C39 H39A 1.0000
C40 C44 1.417(9)
C40 C41 1.441(8)
C40 H40A 1.0000
C41 C42 1.430(8)
C42 C43 1.416(9)
C42 H42A 1.0000
C43 C44 1.413(9)
C43 H43A 1.0000
C44 H44A 1.0000
C45 C50 1.374(10)
C45 C46 1.379(10)
C46 C47 1.370(10)
C46 H46A 0.9500
C47 C48 1.310(12)
C47 H47A 0.9500
C48 C49 1.340(12)
C48 H48A 0.9500
C49 C50 1.407(11)
C49 H49A 0.9500
C50 H50A 0.9500
C51 C56 1.383(9)
C51 C52 1.397(8)
C52 C53 1.385(9)
C52 H52A 0.9500
C53 C54 1.372(10)
C53 H53A 0.9500
C54 C55 1.380(10)
C54 H54A 0.9500
C55 C56 1.380(9)
C55 H55A 0.9500
C56 H56A 0.9500
C57 C62 1.387(9)
C57 C58 1.404(9)
C58 C59 1.379(10)
C58 H58A 0.9500
C59 C60 1.391(10)
C59 H59A 0.9500
C60 C61 1.360(10)
C60 H60A 0.9500
C61 C62 1.397(9)
C61 H61A 0.9500
C62 H62A 0.9500
C63 C68 1.386(9)
C63 C64 1.386(9)
C64 C65 1.376(10)
C64 H64A 0.9500
C65 C66 1.364(11)
C65 H65A 0.9500
C66 C67 1.388(11)
C66 H66A 0.9500
C67 C68 1.381(10)
C67 H67A 0.9500
C68 H68A 0.9500
C69 C70 1.433(8)
C69 C73 1.437(9)
C70 C71 1.416(9)
C70 H70A 1.0000
C71 C72 1.423(10)
C71 H71A 1.0000
C72 C73 1.412(9)
C72 H72A 1.0000
C73 H73A 1.0000
C74 C75 1.414(9)
C74 C78 1.439(8)
C74 H74A 1.0000
C75 C76 1.432(10)
C75 H75A 1.0000
C76 C77 1.422(9)
C76 H76A 1.0000
C77 C78 1.428(9)
C77 H77A 1.0000
C79 C84 1.382(9)
C79 C80 1.399(9)
C80 C81 1.392(10)
C80 H80A 0.9500
C81 C82 1.387(11)
C81 H81A 0.9500
C82 C83 1.361(11)
C82 H82A 0.9500
C83 C84 1.406(10)
C83 H83A 0.9500
C84 H84A 0.9500
C85 C86 1.381(9)
C85 C90 1.400(8)
C86 C87 1.390(10)
C86 H86A 0.9500
C87 C88 1.385(10)
C87 H87A 0.9500
C88 C89 1.365(10)
C88 H88A 0.9500
C89 C90 1.374(9)
C89 H89A 0.9500
C90 H90A 0.9500
C91 C96 1.372(9)
C91 C92 1.382(9)
C92 C93 1.375(9)
C92 H92A 0.9500
C93 C94 1.359(10)
C93 H93A 0.9500
C94 C95 1.366(10)
C94 H94A 0.9500
C95 C96 1.390(9)
C95 H95A 0.9500
C96 H96A 0.9500
C97 C102 1.380(9)
C97 C98 1.396(9)
C98 C99 1.372(9)
C98 H98A 0.9500
C99 C100 1.391(10)
C99 H99A 0.9500
C100 C101 1.383(10)
C100 H10B 0.9500
C101 C102 1.366(10)
C101 H10C 0.9500
C102 H10D 0.9500
C1S Cl1 1.669(11)
C1S Cl2 1.718(11)
C1S H1SA 0.9900
C1S H1SB 0.9900
C2S Cl3 1.60(2)
C2S Cl4 1.71(2)
C2S H2SA 0.9900
C2S H2SB 0.9900
C3S Cl5 1.737(9)
C3S Cl6 1.752(11)
C3S H3SA 0.9900
C3S H3SB 0.9900
C4S Cl7 1.750(13)
C4S Cl8 1.781(12)
C4S H4SA 0.9900
C4S H4SB 0.9900
C5S Cl10 1.728(10)
C5S Cl9 1.772(9)
C5S H5SA 0.9900
C5S H5SB 0.9900
C6S Cl12 1.735(9)
C6S Cl11 1.739(9)
C6S H6SA 0.9900
C6S H6SB 0.9900
